data_4300440
_journal_name_full 'Inorganic Chemistry'
_journal_paper_doi 10.1021/ic051286h
_journal_year 2006
_chemical_formula_moiety 'C44 H42 Co2 N8 O8 P2'
_chemical_formula_sum 'C44 H42 Co2 N8 O8 P2'
_chemical_formula_weight 990.66
_space_group_IT_number 14
_symmetry_cell_setting monoclinic
_symmetry_space_group_name_Hall '-P 2yn'
_symmetry_space_group_name_H-M 'P 1 21/n 1'
_cell_angle_alpha 90.00
_cell_angle_beta 98.961(6)
_cell_angle_gamma 90.00
_cell_formula_units_Z 4
_cell_length_a 8.5992(7)
_cell_length_b 23.2386(18)
_cell_length_c 20.7890(12)
_cell_measurement_temperature 100(2)
_cell_volume 4103.6(5)
_diffrn_ambient_temperature 100(2)
_exptl_crystal_density_diffrn 1.603
_cod_depositor_comments
;
The following automatic conversions were performed:
'_symmetry_cell_setting' value 'Monoclinic' changed to 'monoclinic'
according to '/home/saulius/struct/CIF-dictionaries/cif_core.dic'
dictionary named 'cif_core.dic' version 2.4.1 from 2010-06-29.

Automatic conversion script
Id: cif_fix_enum 1527 2010-12-29 10:47:43Z saulius 
;
_cod_original_sg_symbol_H-M 'P 21/n'
_cod_database_code 4300440

loop_
_symmetry_equiv_pos_as_xyz
'x, y, z'
'-x+1/2, y+1/2, -z+1/2'
'-x, -y, -z'
'x-1/2, -y-1/2, z-1/2'

loop_
_atom_site_label
_atom_site_type_symbol
_atom_site_fract_x
_atom_site_fract_y
_atom_site_fract_z
_atom_site_U_iso_or_equiv
_atom_site_adp_type
_atom_site_occupancy
_atom_site_symmetry_multiplicity
_atom_site_calc_flag
_atom_site_refinement_flags
_atom_site_disorder_assembly
_atom_site_disorder_group
Co1 Co 0.07924(5) 0.081377(19) 0.21826(2) 0.01369(11) Uani 1 1 d . . .
Co2 Co -0.05900(5) -0.065065(19) 0.31151(2) 0.01331(11) Uani 1 1 d . . .
P1 P 0.26740(10) -0.02327(4) 0.27237(4) 0.01384(18) Uani 1 1 d . . .
H1 H 0.419(4) -0.0289(15) 0.2990(16) 0.017(9) Uiso 1 1 d . . .
P2 P -0.24927(10) 0.04285(4) 0.24974(4) 0.01440(18) Uani 1 1 d . . .
H2 H -0.374(5) 0.0727(17) 0.2646(18) 0.029(11) Uiso 1 1 d . . .
O4 O -0.1101(3) 0.08508(10) 0.25650(11) 0.0170(5) Uani 1 1 d . . .
O5 O -0.2938(3) 0.02087(11) 0.18125(11) 0.0192(5) Uani 1 1 d . . .
O6 O -0.2192(3) -0.00379(10) 0.30170(10) 0.0168(5) Uani 1 1 d . . .
O2 O 0.1705(3) -0.05121(10) 0.31914(10) 0.0162(5) Uani 1 1 d . . .
O7 O -0.0717(3) -0.06595(11) 0.20167(11) 0.0190(5) Uani 1 1 d . . .
H7A H 0.026(5) -0.0586(17) 0.1929(18) 0.024(11) Uiso 1 1 d . . .
H7B H -0.142(6) -0.035(2) 0.189(2) 0.045(14) Uiso 1 1 d . . .
O3 O 0.2506(3) 0.04268(10) 0.27205(10) 0.0175(5) Uani 1 1 d . . .
O1 O 0.2343(3) -0.04867(10) 0.20478(11) 0.0189(5) Uani 1 1 d . . .
O1W O 0.5009(3) -0.07204(12) 0.14859(12) 0.0194(5) Uani 1 1 d . . .
H1A H 0.555(6) -0.045(2) 0.158(2) 0.037(14) Uiso 1 1 d . . .
H1B H 0.422(5) -0.0663(19) 0.165(2) 0.030(12) Uiso 1 1 d . . .
N111 N 0.0382(3) 0.06498(12) 0.12270(12) 0.0134(5) Uani 1 1 d . . .
N112 N -0.0747(3) 0.07190(11) 0.01898(12) 0.0133(5) Uani 1 1 d . . .
N11 N -0.1643(3) -0.14388(12) 0.29521(13) 0.0164(6) Uani 1 1 d . . .
N32 N 0.0909(3) -0.07603(12) 0.51513(12) 0.0151(6) Uani 1 1 d . . .
N131 N 0.1800(3) 0.16030(12) 0.22143(13) 0.0159(6) Uani 1 1 d . . .
N31 N -0.0320(3) -0.06773(12) 0.41295(12) 0.0144(6) Uani 1 1 d . . .
N12 N -0.3176(3) -0.20760(12) 0.23548(13) 0.0141(6) Uani 1 1 d . . .
N132 N 0.3316(3) 0.22831(12) 0.27307(13) 0.0152(6) Uani 1 1 d . . .
C112 C -0.0958(4) 0.06849(13) 0.08146(14) 0.0124(6) Uani 1 1 d . . .
H11E H -0.1965 0.0686 0.0948 0.015 Uiso 1 1 calc R . .
C111 C -0.1982(4) 0.08161(15) -0.03677(15) 0.0157(7) Uani 1 1 d . . .
H11H H -0.3004 0.0682 -0.0261 0.019 Uiso 1 1 calc R . .
H11I H -0.1746 0.0591 -0.0745 0.019 Uiso 1 1 calc R . .
C114 C 0.0872(4) 0.07119(14) 0.01834(15) 0.0139(6) Uani 1 1 d . . .
C103 C -0.1381(4) 0.22332(14) -0.12008(15) 0.0148(7) Uani 1 1 d . . .
C13 C -0.1271(4) -0.19891(14) 0.31994(15) 0.0138(6) Uani 1 1 d . . .
C34 C -0.0679(4) -0.07289(13) 0.51896(15) 0.0146(6) Uani 1 1 d . . .
C113 C 0.1569(4) 0.06635(14) 0.08352(15) 0.0128(6) Uani 1 1 d . . .
C14 C -0.2200(4) -0.23941(14) 0.28212(15) 0.0147(7) Uani 1 1 d . . .
C18 C -0.0155(4) -0.21698(15) 0.37202(16) 0.0167(7) Uani 1 1 d . . .
H18A H 0.0484 -0.1901 0.3986 0.020 Uiso 1 1 calc R . .
C118 C 0.3188(4) 0.06173(14) 0.10061(15) 0.0161(7) Uani 1 1 d . . .
H11A H 0.3665 0.0582 0.1448 0.019 Uiso 1 1 calc R . .
C101 C -0.2098(4) 0.14453(14) -0.05451(15) 0.0142(6) Uani 1 1 d . . .
C5 C -0.2208(4) -0.24863(16) 0.03750(16) 0.0202(7) Uani 1 1 d . . .
H5A H -0.1752 -0.2252 0.0079 0.024 Uiso 1 1 calc R . .
C11 C -0.4358(4) -0.22998(15) 0.18252(16) 0.0174(7) Uani 1 1 d . . .
H11F H -0.5049 -0.1981 0.1639 0.021 Uiso 1 1 calc R . .
H11G H -0.5021 -0.2589 0.2003 0.021 Uiso 1 1 calc R . .
C138 C 0.0288(4) 0.22571(15) 0.13646(16) 0.0179(7) Uani 1 1 d . . .
H13A H -0.0333 0.1966 0.1129 0.021 Uiso 1 1 calc R . .
C15 C -0.2065(4) -0.29831(15) 0.29306(16) 0.0179(7) Uani 1 1 d . . .
H15A H -0.2710 -0.3253 0.2668 0.021 Uiso 1 1 calc R . .
C17 C -0.0016(4) -0.27545(15) 0.38346(17) 0.0208(7) Uani 1 1 d . . .
H17A H 0.0728 -0.2889 0.4189 0.025 Uiso 1 1 calc R . .
C137 C 0.0133(4) 0.28291(16) 0.11846(17) 0.0222(8) Uani 1 1 d . . .
H13B H -0.0610 0.2931 0.0815 0.027 Uiso 1 1 calc R . .
C116 C 0.3367(4) 0.06818(15) -0.01480(17) 0.0190(7) Uani 1 1 d . . .
H11B H 0.4012 0.0690 -0.0480 0.023 Uiso 1 1 calc R . .
C16 C -0.0939(4) -0.31544(16) 0.34433(16) 0.0210(8) Uani 1 1 d . . .
H16A H -0.0789 -0.3553 0.3532 0.025 Uiso 1 1 calc R . .
C106 C -0.2808(4) 0.18294(16) -0.01785(16) 0.0190(7) Uani 1 1 d . . .
H10D H -0.3295 0.1692 0.0172 0.023 Uiso 1 1 calc R . .
C133 C 0.1396(4) 0.21277(14) 0.19067(16) 0.0157(7) Uani 1 1 d . . .
C102 C -0.1400(4) 0.16506(14) -0.10605(15) 0.0147(7) Uani 1 1 d . . .
H10A H -0.0928 0.1387 -0.1321 0.018 Uiso 1 1 calc R . .
C38 C -0.3075(4) -0.06165(15) 0.43995(16) 0.0182(7) Uani 1 1 d . . .
H38A H -0.3598 -0.0578 0.3964 0.022 Uiso 1 1 calc R . .
C104 C -0.2092(4) 0.26161(16) -0.08219(16) 0.0188(7) Uani 1 1 d . . .
H10B H -0.2077 0.3017 -0.0911 0.023 Uiso 1 1 calc R . .
C134 C 0.2315(4) 0.25625(14) 0.22381(15) 0.0150(7) Uani 1 1 d . . .
C135 C 0.2152(4) 0.31366(15) 0.20654(17) 0.0184(7) Uani 1 1 d . . .
H13C H 0.2772 0.3428 0.2301 0.022 Uiso 1 1 calc R . .
C32 C 0.1044(4) -0.07297(14) 0.45149(15) 0.0153(7) Uani 1 1 d . . .
H32A H 0.2025 -0.0744 0.4359 0.018 Uiso 1 1 calc R . .
C117 C 0.4079(4) 0.06248(15) 0.05082(16) 0.0179(7) Uani 1 1 d . . .
H11C H 0.5192 0.0591 0.0609 0.021 Uiso 1 1 calc R . .
C35 C -0.1511(4) -0.07167(14) 0.57137(16) 0.0187(7) Uani 1 1 d . . .
H35A H -0.0996 -0.0746 0.6151 0.022 Uiso 1 1 calc R . .
C12 C -0.2796(4) -0.15167(14) 0.24590(16) 0.0165(7) Uani 1 1 d . . .
H12A H -0.3303 -0.1211 0.2205 0.020 Uiso 1 1 calc R . .
C36 C -0.3128(4) -0.06591(16) 0.55617(17) 0.0224(8) Uani 1 1 d . . .
H36A H -0.3738 -0.0648 0.5905 0.027 Uiso 1 1 calc R . .
C1 C -0.3590(4) -0.25730(14) 0.12934(15) 0.0155(7) Uani 1 1 d . . .
C6 C -0.2948(4) -0.22302(16) 0.08555(16) 0.0193(7) Uani 1 1 d . . .
H6A H -0.3011 -0.1823 0.0882 0.023 Uiso 1 1 calc R . .
C105 C -0.2822(4) 0.24180(15) -0.03155(16) 0.0190(7) Uani 1 1 d . . .
H10C H -0.3326 0.2680 -0.0064 0.023 Uiso 1 1 calc R . .
C4 C -0.2138(4) -0.30791(16) 0.03295(16) 0.0199(7) Uani 1 1 d . . .
H4A H -0.1632 -0.3251 0.0003 0.024 Uiso 1 1 calc R . .
C136 C 0.1031(4) 0.32628(15) 0.15277(17) 0.0211(7) Uani 1 1 d . . .
H13D H 0.0872 0.3651 0.1391 0.025 Uiso 1 1 calc R . .
C115 C 0.1749(4) 0.07265(14) -0.03186(16) 0.0173(7) Uani 1 1 d . . .
H11D H 0.1266 0.0765 -0.0760 0.021 Uiso 1 1 calc R . .
C131 C -0.0571(4) 0.24472(15) -0.17512(16) 0.0182(7) Uani 1 1 d . . .
H13F H 0.0250 0.2730 -0.1578 0.022 Uiso 1 1 calc R . .
H13G H -0.0047 0.2120 -0.1935 0.022 Uiso 1 1 calc R . .
C33 C -0.1439(4) -0.06757(14) 0.45428(15) 0.0156(7) Uani 1 1 d . . .
C132 C 0.2956(4) 0.17246(15) 0.26928(16) 0.0164(7) Uani 1 1 d . . .
H13E H 0.3476 0.1443 0.2980 0.020 Uiso 1 1 calc R . .
C37 C -0.3891(4) -0.06165(16) 0.49202(17) 0.0236(8) Uani 1 1 d . . .
H37A H -0.5006 -0.0587 0.4840 0.028 Uiso 1 1 calc R . .
C2 C -0.3522(4) -0.31659(14) 0.12408(15) 0.0152(7) Uani 1 1 d . . .
H2A H -0.3974 -0.3399 0.1538 0.018 Uiso 1 1 calc R . .
C3 C -0.2805(4) -0.34258(15) 0.07605(15) 0.0161(7) Uani 1 1 d . . .
C31 C 0.2158(4) -0.09264(14) 0.56825(16) 0.0162(7) Uani 1 1 d . . .
H31A H 0.1966 -0.0744 0.6093 0.019 Uiso 1 1 calc R . .
H31B H 0.3187 -0.0790 0.5586 0.019 Uiso 1 1 calc R . .

loop_
_atom_site_aniso_label
_atom_site_aniso_U_11
_atom_site_aniso_U_22
_atom_site_aniso_U_33
_atom_site_aniso_U_23
_atom_site_aniso_U_13
_atom_site_aniso_U_12
Co1 0.0176(2) 0.0125(2) 0.0104(2) -0.00014(17) 0.00079(17) -0.00103(18)
Co2 0.0169(2) 0.0121(2) 0.0107(2) -0.00025(17) 0.00132(16) -0.00080(18)
P1 0.0155(4) 0.0129(4) 0.0130(4) 0.0007(3) 0.0019(3) 0.0009(3)
P2 0.0156(4) 0.0146(4) 0.0129(4) 0.0017(3) 0.0015(3) 0.0018(3)
O4 0.0194(12) 0.0154(12) 0.0165(12) -0.0003(9) 0.0041(9) 0.0004(10)
O5 0.0156(12) 0.0251(13) 0.0158(12) 0.0031(10) -0.0012(9) -0.0016(10)
O6 0.0222(13) 0.0158(12) 0.0125(11) 0.0017(9) 0.0027(9) 0.0039(10)
O2 0.0189(12) 0.0153(12) 0.0141(11) 0.0037(9) 0.0018(9) 0.0013(9)
O7 0.0204(13) 0.0235(14) 0.0133(12) -0.0002(10) 0.0030(10) -0.0018(11)
O3 0.0236(13) 0.0139(12) 0.0132(11) 0.0025(9) -0.0024(9) 0.0007(10)
O1 0.0195(12) 0.0221(13) 0.0162(12) -0.0030(10) 0.0066(10) -0.0009(10)
O1W 0.0169(13) 0.0240(15) 0.0174(13) -0.0002(11) 0.0029(10) 0.0004(11)
N111 0.0135(13) 0.0141(13) 0.0122(13) 0.0006(11) 0.0007(10) -0.0004(11)
N112 0.0151(13) 0.0133(14) 0.0102(13) 0.0003(10) -0.0024(10) -0.0012(11)
N11 0.0198(15) 0.0149(14) 0.0138(14) 0.0002(11) 0.0002(11) 0.0005(11)
N32 0.0181(14) 0.0172(15) 0.0095(13) 0.0026(11) 0.0007(10) 0.0014(11)
N131 0.0180(14) 0.0171(14) 0.0126(13) -0.0008(11) 0.0024(11) 0.0004(11)
N31 0.0169(14) 0.0149(14) 0.0109(13) 0.0007(10) 0.0006(10) -0.0019(11)
N12 0.0130(13) 0.0124(13) 0.0166(14) -0.0022(11) 0.0012(11) -0.0004(11)
N132 0.0171(14) 0.0152(14) 0.0132(14) -0.0024(11) 0.0021(11) -0.0005(11)
C112 0.0152(15) 0.0145(16) 0.0076(14) 0.0025(12) 0.0022(11) -0.0010(12)
C111 0.0163(16) 0.0196(17) 0.0099(15) 0.0016(13) -0.0023(12) -0.0031(13)
C114 0.0164(16) 0.0123(16) 0.0121(15) -0.0002(12) -0.0001(12) -0.0004(12)
C103 0.0172(16) 0.0126(16) 0.0135(16) -0.0008(12) -0.0010(12) 0.0020(13)
C13 0.0161(16) 0.0121(16) 0.0138(16) -0.0013(12) 0.0044(12) -0.0002(12)
C34 0.0214(17) 0.0111(16) 0.0113(15) -0.0001(12) 0.0025(12) -0.0008(13)
C113 0.0143(15) 0.0131(15) 0.0105(15) 0.0014(12) 0.0008(12) 0.0000(12)
C14 0.0171(16) 0.0170(16) 0.0106(15) 0.0009(12) 0.0043(12) -0.0009(13)
C18 0.0150(16) 0.0200(17) 0.0147(16) -0.0003(13) 0.0007(13) -0.0013(13)
C118 0.0196(17) 0.0185(17) 0.0099(15) -0.0010(13) 0.0013(12) -0.0028(14)
C101 0.0119(15) 0.0176(16) 0.0119(15) -0.0005(12) -0.0017(12) -0.0006(13)
C5 0.0197(17) 0.029(2) 0.0123(16) 0.0048(14) 0.0035(13) -0.0065(15)
C11 0.0170(16) 0.0155(16) 0.0189(17) -0.0046(13) 0.0004(13) -0.0006(13)
C138 0.0167(16) 0.0195(17) 0.0174(17) -0.0003(13) 0.0023(13) -0.0035(14)
C15 0.0238(18) 0.0148(16) 0.0158(16) -0.0010(13) 0.0054(14) -0.0028(14)
C17 0.0234(18) 0.0199(18) 0.0181(17) 0.0037(14) -0.0002(14) 0.0005(15)
C137 0.0252(19) 0.0228(19) 0.0177(17) 0.0015(14) 0.0007(14) 0.0011(15)
C116 0.0207(17) 0.0181(17) 0.0194(17) -0.0024(14) 0.0069(14) -0.0006(14)
C16 0.030(2) 0.0163(17) 0.0186(18) 0.0034(14) 0.0085(15) 0.0044(15)
C106 0.0168(17) 0.0256(19) 0.0140(16) 0.0018(14) 0.0002(13) 0.0009(14)
C133 0.0201(17) 0.0128(16) 0.0156(16) 0.0003(13) 0.0064(13) -0.0039(13)
C102 0.0143(16) 0.0162(16) 0.0125(16) -0.0011(12) -0.0014(12) 0.0010(13)
C38 0.0206(17) 0.0193(17) 0.0143(16) 0.0018(13) 0.0013(13) 0.0013(14)
C104 0.0197(17) 0.0194(18) 0.0158(17) 0.0001(13) -0.0024(13) 0.0017(14)
C134 0.0208(17) 0.0113(15) 0.0132(16) -0.0020(12) 0.0033(13) -0.0007(13)
C135 0.0193(17) 0.0162(17) 0.0211(18) -0.0054(14) 0.0076(14) -0.0021(13)
C32 0.0188(16) 0.0161(17) 0.0111(15) 0.0009(12) 0.0026(12) 0.0008(13)
C117 0.0148(16) 0.0199(18) 0.0188(17) -0.0025(14) 0.0020(13) 0.0010(13)
C35 0.0277(19) 0.0171(17) 0.0122(16) 0.0025(13) 0.0055(14) -0.0016(14)
C12 0.0204(17) 0.0143(16) 0.0152(16) -0.0041(13) 0.0038(13) -0.0022(13)
C36 0.0258(19) 0.0230(19) 0.0208(18) 0.0026(15) 0.0113(15) 0.0022(15)
C1 0.0150(16) 0.0168(17) 0.0136(16) -0.0017(13) -0.0016(12) -0.0018(13)
C6 0.0172(17) 0.0200(18) 0.0184(17) 0.0008(14) -0.0044(13) -0.0018(14)
C105 0.0186(17) 0.0228(18) 0.0151(17) -0.0032(14) 0.0007(13) 0.0047(14)
C4 0.0201(18) 0.032(2) 0.0088(15) -0.0032(14) 0.0044(13) -0.0023(15)
C136 0.0248(19) 0.0164(18) 0.0232(19) 0.0047(14) 0.0069(15) -0.0006(14)
C115 0.0216(17) 0.0177(17) 0.0119(15) 0.0003(13) 0.0008(13) 0.0001(14)
C131 0.0172(17) 0.0178(17) 0.0188(17) 0.0020(13) 0.0006(13) 0.0040(13)
C33 0.0213(17) 0.0141(16) 0.0109(15) 0.0007(12) 0.0010(13) -0.0019(13)
C132 0.0161(16) 0.0165(17) 0.0162(16) -0.0004(13) 0.0017(13) 0.0017(13)
C37 0.0182(17) 0.029(2) 0.0245(19) 0.0038(16) 0.0057(14) 0.0015(15)
C2 0.0175(16) 0.0162(16) 0.0108(15) -0.0003(12) -0.0013(12) -0.0018(13)
C3 0.0162(16) 0.0207(17) 0.0107(15) -0.0017(13) 0.0001(12) 0.0007(13)
C31 0.0169(16) 0.0186(17) 0.0122(15) 0.0040(13) -0.0004(13) -0.0009(13)

loop_
_geom_bond_atom_site_label_1
_geom_bond_atom_site_label_2
_geom_bond_distance
_geom_bond_site_symmetry_2
_geom_bond_publ_flag
Co1 O4 1.922(2) . ?
Co1 O3 1.928(2) . ?
Co1 N111 2.000(3) . ?
Co1 N131 2.025(3) . ?
Co2 O6 1.970(2) . ?
Co2 O2 1.981(2) . ?
Co2 N11 2.048(3) . ?
Co2 N31 2.086(3) . ?
Co2 O7 2.269(2) . ?
P1 O1 1.510(2) . ?
P1 O2 1.521(2) . ?
P1 O3 1.539(2) . ?
P1 H1 1.34(3) . ?
P2 O5 1.505(2) . ?
P2 O6 1.524(2) . ?
P2 O4 1.537(2) . ?
P2 H2 1.35(4) . ?
O7 H7A 0.91(4) . ?
O7 H7B 0.95(5) . ?
O1W H1A 0.79(5) . ?
O1W H1B 0.81(5) . ?
N111 C112 1.327(4) . ?
N111 C113 1.402(4) . ?
N112 C112 1.341(4) . ?
N112 C114 1.394(4) . ?
N112 C111 1.462(4) . ?
N11 C12 1.323(4) . ?
N11 C13 1.397(4) . ?
N32 C32 1.348(4) . ?
N32 C34 1.382(4) . ?
N32 C31 1.467(4) . ?
N131 C132 1.323(4) . ?
N131 C133 1.395(4) . ?
N31 C32 1.319(4) . ?
N31 C33 1.386(4) . ?
N12 C12 1.350(4) . ?
N12 C14 1.392(4) . ?
N12 C11 1.472(4) . ?
N132 C132 1.334(4) . ?
N132 C134 1.392(4) . ?
N132 C131 1.465(4) 4_666 ?
C112 H11E 0.9500 . ?
C111 C101 1.507(5) . ?
C111 H11H 0.9900 . ?
C111 H11I 0.9900 . ?
C114 C115 1.380(5) . ?
C114 C113 1.398(4) . ?
C103 C104 1.391(5) . ?
C103 C102 1.385(4) . ?
C103 C131 1.513(5) . ?
C13 C18 1.395(4) . ?
C13 C14 1.395(4) . ?
C34 C35 1.394(5) . ?
C34 C33 1.406(4) . ?
C113 C118 1.386(4) . ?
C14 C15 1.390(5) . ?
C18 C17 1.381(5) . ?
C18 H18A 0.9500 . ?
C118 C117 1.381(4) . ?
C118 H11A 0.9500 . ?
C101 C106 1.377(5) . ?
C101 C102 1.391(4) . ?
C5 C4 1.383(5) . ?
C5 C6 1.398(5) . ?
C5 H5A 0.9500 . ?
C11 C1 1.513(5) . ?
C11 H11F 0.9900 . ?
C11 H11G 0.9900 . ?
C138 C137 1.382(5) . ?
C138 C133 1.391(5) . ?
C138 H13A 0.9500 . ?
C15 C16 1.382(5) . ?
C15 H15A 0.9500 . ?
C17 C16 1.398(5) . ?
C17 H17A 0.9500 . ?
C137 C136 1.396(5) . ?
C137 H13B 0.9500 . ?
C116 C115 1.386(5) . ?
C116 C117 1.412(5) . ?
C116 H11B 0.9500 . ?
C16 H16A 0.9500 . ?
C106 C105 1.397(5) . ?
C106 H10D 0.9500 . ?
C133 C134 1.397(4) . ?
C102 H10A 0.9500 . ?
C38 C37 1.379(5) . ?
C38 C33 1.398(5) . ?
C38 H38A 0.9500 . ?
C104 C105 1.386(5) . ?
C104 H10B 0.9500 . ?
C134 C135 1.383(5) . ?
C135 C136 1.389(5) . ?
C135 H13C 0.9500 . ?
C32 H32A 0.9500 . ?
C117 H11C 0.9500 . ?
C35 C36 1.384(5) . ?
C35 H35A 0.9500 . ?
C12 H12A 0.9500 . ?
C36 C37 1.395(5) . ?
C36 H36A 0.9500 . ?
C1 C2 1.384(5) . ?
C1 C6 1.387(5) . ?
C6 H6A 0.9500 . ?
C105 H10C 0.9500 . ?
C4 C3 1.393(5) . ?
C4 H4A 0.9500 . ?
C136 H13D 0.9500 . ?
C115 H11D 0.9500 . ?
C131 N132 1.465(4) 4_565 ?
C131 H13F 0.9900 . ?
C131 H13G 0.9900 . ?
C132 H13E 0.9500 . ?
C37 H37A 0.9500 . ?
C2 C3 1.391(5) . ?
C2 H2A 0.9500 . ?
C3 C31 1.514(5) 4 ?
C31 C3 1.514(5) 4_656 ?
C31 H31A 0.9900 . ?
C31 H31B 0.9900 . ?
